data_4333264
loop_
_publ_author_name
'Schelter, Eric J.'
'Yang, Ping'
'Scott, Brian L.'
'Thompson, J. D.'
'Martin, Richard L.'
'Hay, P. Jeffrey'
'Morris, David E.'
'Kiplinger, Jaqueline L.'

_publ_section_title
;
 Systematic Studies of Early Actinide Complexes:&#x00A0; Uranium(IV)
 Fluoroketimides
;
_journal_issue 18
_journal_name_full 'Inorganic Chemistry'
_journal_page_first 7477
_journal_page_last 7488
_journal_paper_doi 10.1021/ic700455b
_journal_volume 46
_journal_year 2007
_chemical_formula_sum 'C36 H44 F2 N2 U'
_chemical_formula_weight 780.76
_chemical_name_systematic
; 
 ? 
;
_space_group_IT_number 62
_symmetry_cell_setting orthorhombic
_symmetry_space_group_name_Hall '-P 2ac 2n'
_symmetry_space_group_name_H-M 'P n m a'
_atom_sites_solution_hydrogens geom
_atom_sites_solution_primary direct
_atom_sites_solution_secondary difmap
_audit_creation_method SHELXL-97
_cell_angle_alpha 90.00
_cell_angle_beta 90.00
_cell_angle_gamma 90.00
_cell_formula_units_Z 4
_cell_length_a 17.9790(19)
_cell_length_b 18.0889(19)
_cell_length_c 9.9044(11)
_cell_measurement_temperature 141(2)
_cell_volume 3221.1(6)
_computing_cell_refinement 'SAINT+, v. 7.06 (Bruker AXS, 2001)'
_computing_data_collection 'APEX II, v. 1.08 (Bruker AXS, 2003)'
_computing_data_reduction 'SAINT+, v. 7.06 (Bruker AXS, 2001)'
_computing_molecular_graphics 'SHELXTL, v. 6.10, (Bruker AXS, 2000)'
_computing_publication_material 'SHELXTL, v. 6.10, (Bruker AXS, 2000)'
_computing_structure_refinement 'SHELXL-97 (Sheldrick, 1997)'
_computing_structure_solution 'SHELXS-97 (Sheldrick, 1990)'
_diffrn_ambient_temperature 141(2)
_diffrn_measured_fraction_theta_full 1.000
_diffrn_measured_fraction_theta_max 0.962
_diffrn_measurement_device_type 'Bruker D8 with APEXII CCD'
_diffrn_measurement_method '\w scans'
_diffrn_radiation_monochromator graphite
_diffrn_radiation_source 'fine-focus sealed tube'
_diffrn_radiation_type MoK\a
_diffrn_radiation_wavelength 0.71073
_diffrn_reflns_av_R_equivalents 0.0736
_diffrn_reflns_av_sigmaI/netI 0.0532
_diffrn_reflns_limit_h_max 23
_diffrn_reflns_limit_h_min -23
_diffrn_reflns_limit_k_max 23
_diffrn_reflns_limit_k_min -24
_diffrn_reflns_limit_l_max 13
_diffrn_reflns_limit_l_min -13
_diffrn_reflns_number 34385
_diffrn_reflns_theta_full 25.00
_diffrn_reflns_theta_max 28.87
_diffrn_reflns_theta_min 2.25
_diffrn_standards_decay_% 0
_diffrn_standards_interval_count 0
_diffrn_standards_interval_time 0
_diffrn_standards_number 0
_exptl_absorpt_coefficient_mu 5.077
_exptl_absorpt_correction_T_max 0.4300
_exptl_absorpt_correction_T_min 0.4300
_exptl_absorpt_correction_type multi-scan
_exptl_absorpt_process_details 'SADABS 2.03 (Sheldrick, 2001)'
_exptl_crystal_colour dark
_exptl_crystal_density_diffrn 1.610
_exptl_crystal_density_method 'not measured'
_exptl_crystal_description irregular
_exptl_crystal_F_000 1536
_exptl_crystal_size_max 0.20
_exptl_crystal_size_mid 0.20
_exptl_crystal_size_min 0.20
_refine_diff_density_max 3.835
_refine_diff_density_min -8.220
_refine_diff_density_rms 0.293
_refine_ls_extinction_method none
_refine_ls_goodness_of_fit_ref 3.486
_refine_ls_hydrogen_treatment constr
_refine_ls_matrix_type full
_refine_ls_number_parameters 137
_refine_ls_number_reflns 4194
_refine_ls_number_restraints 0
_refine_ls_restrained_S_all 3.486
_refine_ls_R_factor_all 0.0781
_refine_ls_R_factor_gt 0.0712
_refine_ls_shift/su_max 0.001
_refine_ls_shift/su_mean 0.000
_refine_ls_structure_factor_coef Fsqd
_refine_ls_weighting_details 'calc w=1/[\s^2^(Fo^2^)+(0.0001P)^2^+0.0000P] where P=(Fo^2^+2Fc^2^)/3'
_refine_ls_weighting_scheme calc
_refine_ls_wR_factor_gt 0.1908
_refine_ls_wR_factor_ref 0.1915
_reflns_number_gt 3748
_reflns_number_total 4194
_reflns_threshold_expression >2sigma(I)
_cod_data_source_file ic700455bsup1.cif
_cod_data_source_block apx249b
_cod_original_sg_symbol_H-M 'P nma'
_cod_database_code 4333264

loop_
_symmetry_equiv_pos_as_xyz
'x, y, z'
'-x+1/2, -y, z+1/2'
'x+1/2, -y+1/2, -z+1/2'
'-x, y+1/2, -z'
'-x, -y, -z'
'x-1/2, y, -z-1/2'
'-x-1/2, y-1/2, z-1/2'
'x, -y-1/2, z'

loop_
_atom_site_label
_atom_site_type_symbol
_atom_site_fract_x
_atom_site_fract_y
_atom_site_fract_z
_atom_site_U_iso_or_equiv
_atom_site_adp_type
_atom_site_occupancy
_atom_site_symmetry_multiplicity
_atom_site_calc_flag
_atom_site_refinement_flags
_atom_site_disorder_assembly
_atom_site_disorder_group
U1 U 0.49145(2) 0.2500 0.31341(5) 0.01484(18) Uani 1 2 d S . .
F1 F 0.2449(7) 0.3853(9) -0.3067(14) 0.042(2) Uani 0.50 1 d P A 1
F1' F 0.2182(7) 0.4197(8) -0.2477(14) 0.042(2) Uani 0.50 1 d P B 2
N1 N 0.4512(5) 0.3499(5) 0.2147(10) 0.041(3) Uani 1 1 d . C .
C1 C 0.4274(7) 0.4086(6) 0.1602(14) 0.049(4) Uani 1 1 d . . .
C2 C 0.4374(12) 0.4806(12) 0.257(2) 0.029(3) Uani 0.50 1 d P C 1
H2A H 0.4665 0.4674 0.3348 0.043 Uiso 0.50 1 calc PR C 1
H2B H 0.3895 0.4978 0.2860 0.043 Uiso 0.50 1 calc PR C 1
H2C H 0.4623 0.5192 0.2082 0.043 Uiso 0.50 1 calc PR C 1
C2' C 0.4579(13) 0.4887(11) 0.183(2) 0.029(3) Uani 0.50 1 d P C 2
H2'1 H 0.4996 0.4869 0.2435 0.043 Uiso 0.50 1 calc PR C 2
H2'2 H 0.4195 0.5189 0.2219 0.043 Uiso 0.50 1 calc PR C 2
H2'3 H 0.4732 0.5094 0.0984 0.043 Uiso 0.50 1 calc PR C 2
C3 C 0.3844(4) 0.4045(4) 0.0181(8) 0.019(3) Uani 0.50 1 d PG A 1
C4 C 0.3929(4) 0.3448(5) -0.0689(10) 0.026(3) Uani 0.50 1 d PG A 1
H4 H 0.4296 0.3097 -0.0525 0.031 Uiso 0.50 1 calc PR A 1
C5 C 0.3465(5) 0.3375(5) -0.1804(9) 0.025(3) Uani 0.50 1 d PG A 1
H5 H 0.3522 0.2975 -0.2386 0.030 Uiso 0.50 1 calc PR A 1
C6 C 0.2916(5) 0.3899(6) -0.2049(7) 0.025(3) Uani 0.50 1 d PG A 1
C7 C 0.2831(4) 0.4496(5) -0.1179(8) 0.030(5) Uani 0.50 1 d PG A 1
H7 H 0.2464 0.4847 -0.1343 0.036 Uiso 0.50 1 calc PR A 1
C8 C 0.3295(4) 0.4569(4) -0.0064(8) 0.023(4) Uani 0.50 1 d PG A 1
H8 H 0.3238 0.4968 0.0518 0.027 Uiso 0.50 1 calc PR A 1
C3' C 0.3656(5) 0.4123(5) 0.0675(7) 0.019(3) Uani 0.50 1 d PG B 2
C4' C 0.3531(5) 0.3494(4) -0.0096(8) 0.026(3) Uani 0.50 1 d PG B 2
H4' H 0.3780 0.3057 0.0106 0.031 Uiso 0.50 1 calc PR A 2
C5' C 0.3033(4) 0.3517(4) -0.1169(8) 0.025(3) Uani 0.50 1 d PG B 2
H5' H 0.2949 0.3095 -0.1685 0.030 Uiso 0.50 1 calc PR A 2
C6' C 0.2661(4) 0.4169(6) -0.1471(8) 0.025(3) Uani 0.50 1 d PG B 2
C7' C 0.2786(4) 0.4799(4) -0.0700(10) 0.030(5) Uani 0.50 1 d PG B 2
H7' H 0.2537 0.5236 -0.0901 0.036 Uiso 0.50 1 calc PR A 2
C8' C 0.3284(5) 0.4776(4) 0.0373(9) 0.023(4) Uani 0.50 1 d PG B 2
H8' H 0.3367 0.5198 0.0889 0.027 Uiso 0.50 1 calc PR A 2
C9 C 0.6050(6) 0.2899(7) 0.1411(11) 0.041(2) Uani 1 1 d . . .
C10 C 0.6268(6) 0.3122(7) 0.2727(10) 0.041(2) Uani 1 1 d . . .
C11 C 0.6416(8) 0.2500 0.3523(16) 0.041(2) Uani 1 2 d S . .
C12 C 0.5924(10) 0.3369(11) 0.0214(14) 0.096(4) Uani 1 1 d . . .
H12A H 0.5783 0.3065 -0.0538 0.144 Uiso 1 1 calc R D .
H12B H 0.6373 0.3631 -0.0001 0.144 Uiso 1 1 calc R . .
H12C H 0.5535 0.3717 0.0402 0.144 Uiso 1 1 calc R . .
C13 C 0.6394(11) 0.3914(11) 0.3153(16) 0.096(4) Uani 1 1 d . . .
H13A H 0.6256 0.4239 0.2429 0.144 Uiso 1 1 calc R D .
H13B H 0.6910 0.3985 0.3368 0.144 Uiso 1 1 calc R . .
H13C H 0.6096 0.4022 0.3934 0.144 Uiso 1 1 calc R . .
C14 C 0.6777(15) 0.2500 0.488(2) 0.096(4) Uani 1 2 d S . .
H14A H 0.6809 0.2002 0.5208 0.144 Uiso 0.50 1 calc PR D .
H14B H 0.6486 0.2792 0.5491 0.144 Uiso 0.50 1 calc PR . .
H14C H 0.7267 0.2706 0.4805 0.144 Uiso 0.50 1 calc PR . .
C15 C 0.4183(4) 0.3343(4) 0.5118(7) 0.0189(17) Uani 0.50 1 d PG D -3
C16 C 0.4700(4) 0.2894(5) 0.5825(7) 0.0189(17) Uani 0.50 1 d PG D -3
C17 C 0.4460(4) 0.2148(4) 0.5722(7) 0.0189(17) Uani 0.50 1 d PG D -3
C18 C 0.3794(4) 0.2136(4) 0.4951(7) 0.0189(17) Uani 0.50 1 d PG D -3
C19 C 0.3623(4) 0.2875(4) 0.4578(7) 0.0189(17) Uani 0.50 1 d PG D -3
C20 C 0.4221(6) 0.4172(4) 0.4967(12) 0.029(2) Uani 0.50 1 d PG D -3
H20A H 0.4653 0.4356 0.5426 0.044 Uiso 0.50 1 calc PR D -3
H20B H 0.3783 0.4391 0.5352 0.044 Uiso 0.50 1 calc PR D -3
H20C H 0.4250 0.4298 0.4026 0.044 Uiso 0.50 1 calc PR D -3
C21 C 0.5385(5) 0.3162(6) 0.6557(11) 0.029(2) Uani 0.50 1 d PG D -3
H21A H 0.5421 0.3690 0.6474 0.044 Uiso 0.50 1 calc PR D -3
H21B H 0.5819 0.2937 0.6168 0.044 Uiso 0.50 1 calc PR D -3
H21C H 0.5352 0.3031 0.7494 0.044 Uiso 0.50 1 calc PR D -3
C22 C 0.4846(6) 0.1484(5) 0.6325(12) 0.029(2) Uani 0.50 1 d PG D -3
H22A H 0.4571 0.1045 0.6109 0.044 Uiso 0.50 1 calc PR D -3
H22B H 0.4872 0.1540 0.7288 0.044 Uiso 0.50 1 calc PR D -3
H22C H 0.5339 0.1446 0.5963 0.044 Uiso 0.50 1 calc PR D -3
C23 C 0.3348(5) 0.1458(5) 0.4592(12) 0.029(2) Uani 0.50 1 d PG D -3
H23A H 0.3583 0.1028 0.4967 0.044 Uiso 0.50 1 calc PR D -3
H23B H 0.3321 0.1410 0.3628 0.044 Uiso 0.50 1 calc PR D -3
H23C H 0.2854 0.1504 0.4954 0.044 Uiso 0.50 1 calc PR D -3
C24 C 0.2961(5) 0.3119(6) 0.3753(11) 0.029(2) Uani 0.50 1 d PG D -3
H24A H 0.2974 0.3646 0.3643 0.044 Uiso 0.50 1 calc PR D -3
H24B H 0.2511 0.2980 0.4208 0.044 Uiso 0.50 1 calc PR D -3
H24C H 0.2978 0.2886 0.2882 0.044 Uiso 0.50 1 calc PR D -3

loop_
_atom_site_aniso_label
_atom_site_aniso_U_11
_atom_site_aniso_U_22
_atom_site_aniso_U_33
_atom_site_aniso_U_23
_atom_site_aniso_U_13
_atom_site_aniso_U_12
U1 0.0139(3) 0.0173(3) 0.0133(3) 0.000 -0.00070(16) 0.000
F1 0.034(6) 0.059(7) 0.034(6) -0.007(5) -0.014(4) 0.012(4)
F1' 0.034(6) 0.059(7) 0.034(6) -0.007(5) -0.014(4) 0.012(4)
N1 0.040(6) 0.027(5) 0.056(7) -0.015(5) -0.026(5) 0.005(4)
C1 0.058(8) 0.010(5) 0.078(10) 0.004(6) -0.045(7) 0.001(5)
C2 0.036(9) 0.018(7) 0.032(12) -0.004(9) -0.001(7) -0.001(6)
C2' 0.036(9) 0.018(7) 0.032(12) -0.004(9) -0.001(7) -0.001(6)
C3 0.013(7) 0.020(7) 0.024(10) 0.012(7) 0.007(6) 0.000(5)
C4 0.021(7) 0.034(8) 0.023(8) -0.002(7) -0.002(5) -0.001(6)
C5 0.027(7) 0.021(7) 0.026(8) 0.000(7) 0.000(5) 0.003(5)
C6 0.020(8) 0.024(9) 0.029(10) 0.013(7) 0.001(5) 0.008(5)
C7 0.024(6) 0.022(12) 0.045(13) 0.022(9) 0.003(7) 0.009(7)
C8 0.027(6) 0.014(9) 0.026(11) -0.008(7) 0.003(6) 0.001(6)
C3' 0.013(7) 0.020(7) 0.024(10) 0.012(7) 0.007(6) 0.000(5)
C4' 0.021(7) 0.034(8) 0.023(8) -0.002(7) -0.002(5) -0.001(6)
C5' 0.027(7) 0.021(7) 0.026(8) 0.000(7) 0.000(5) 0.003(5)
C6' 0.020(8) 0.024(9) 0.029(10) 0.013(7) 0.001(5) 0.008(5)
C7' 0.024(6) 0.022(12) 0.045(13) 0.022(9) 0.003(7) 0.009(7)
C8' 0.027(6) 0.014(9) 0.026(11) -0.008(7) 0.003(6) 0.001(6)
C9 0.031(4) 0.072(6) 0.019(4) -0.011(4) 0.011(3) -0.028(4)
C10 0.031(4) 0.072(6) 0.019(4) -0.011(4) 0.011(3) -0.028(4)
C11 0.031(4) 0.072(6) 0.019(4) -0.011(4) 0.011(3) -0.028(4)
C12 0.115(9) 0.126(11) 0.045(6) -0.022(7) 0.047(6) -0.061(9)
C13 0.115(9) 0.126(11) 0.045(6) -0.022(7) 0.047(6) -0.061(9)
C14 0.115(9) 0.126(11) 0.045(6) -0.022(7) 0.047(6) -0.061(9)
C15 0.015(4) 0.031(4) 0.011(4) 0.000(4) -0.002(3) -0.002(3)
C16 0.015(4) 0.031(4) 0.011(4) 0.000(4) -0.002(3) -0.002(3)
C17 0.015(4) 0.031(4) 0.011(4) 0.000(4) -0.002(3) -0.002(3)
C18 0.015(4) 0.031(4) 0.011(4) 0.000(4) -0.002(3) -0.002(3)
C19 0.015(4) 0.031(4) 0.011(4) 0.000(4) -0.002(3) -0.002(3)
C20 0.027(4) 0.036(6) 0.026(5) 0.002(4) 0.002(3) 0.000(4)
C21 0.027(4) 0.036(6) 0.026(5) 0.002(4) 0.002(3) 0.000(4)
C22 0.027(4) 0.036(6) 0.026(5) 0.002(4) 0.002(3) 0.000(4)
C23 0.027(4) 0.036(6) 0.026(5) 0.002(4) 0.002(3) 0.000(4)
C24 0.027(4) 0.036(6) 0.026(5) 0.002(4) 0.002(3) 0.000(4)

loop_
_atom_type_symbol
_atom_type_description
_atom_type_scat_dispersion_real
_atom_type_scat_dispersion_imag
_atom_type_scat_source
C C 0.0033 0.0016 'International Tables Vol C Tables 4.2.6.8 and 6.1.1.4'
H H 0.0000 0.0000 'International Tables Vol C Tables 4.2.6.8 and 6.1.1.4'
F F 0.0171 0.0103 'International Tables Vol C Tables 4.2.6.8 and 6.1.1.4'
N N 0.0061 0.0033 'International Tables Vol C Tables 4.2.6.8 and 6.1.1.4'
U U -9.6767 9.6646 'International Tables Vol C Tables 4.2.6.8 and 6.1.1.4'

loop_
_geom_angle_atom_site_label_1
_geom_angle_atom_site_label_2
_geom_angle_atom_site_label_3
_geom_angle
_geom_angle_site_symmetry_1
_geom_angle_site_symmetry_3
N1 U1 N1 112.1(4) 8_565 .
N1 U1 C10 125.1(4) 8_565 .
N1 U1 C10 83.5(4) . .
N1 U1 C10 83.5(4) 8_565 8_565
N1 U1 C10 125.1(4) . 8_565
C10 U1 C10 49.0(6) . 8_565
N1 U1 C11 113.1(3) 8_565 .
N1 U1 C11 113.1(3) . .
C10 U1 C11 29.8(3) . .
C10 U1 C11 29.8(3) 8_565 .
N1 U1 C17 120.6(3) 8_565 8_565
N1 U1 C17 97.3(3) . 8_565
C10 U1 C17 107.9(3) . 8_565
C10 U1 C17 119.9(3) 8_565 8_565
C11 U1 C17 99.3(3) . 8_565
N1 U1 C17 97.3(3) 8_565 .
N1 U1 C17 120.6(3) . .
C10 U1 C17 119.9(3) . .
C10 U1 C17 107.9(3) 8_565 .
C11 U1 C17 99.3(3) . .
C17 U1 C17 26.6(3) 8_565 .
N1 U1 C9 100.7(4) 8_565 .
N1 U1 C9 75.6(4) . .
C10 U1 C9 30.1(3) . .
C10 U1 C9 49.6(4) 8_565 .
C11 U1 C9 49.8(4) . .
C17 U1 C9 137.1(3) 8_565 .
C17 U1 C9 148.5(3) . .
N1 U1 C9 75.6(4) 8_565 8_565
N1 U1 C9 100.7(4) . 8_565
C10 U1 C9 49.6(4) . 8_565
C10 U1 C9 30.1(3) 8_565 8_565
C11 U1 C9 49.8(4) . 8_565
C17 U1 C9 148.5(3) 8_565 8_565
C17 U1 C9 137.1(3) . 8_565
C9 U1 C9 30.4(5) . 8_565
N1 U1 C16 126.6(3) 8_565 .
N1 U1 C16 99.9(3) . .
C10 U1 C16 99.2(3) . .
C10 U1 C16 111.9(3) 8_565 .
C11 U1 C16 90.1(3) . .
C17 U1 C16 9.28(6) 8_565 .
C17 U1 C16 29.65(7) . .
C9 U1 C16 128.9(3) . .
C9 U1 C16 139.6(3) 8_565 .
N1 U1 C18 81.6(3) 8_565 .
N1 U1 C18 104.3(3) . .
C10 U1 C18 147.6(3) . .
C10 U1 C18 130.4(3) 8_565 .
C11 U1 C18 128.7(3) . .
C17 U1 C18 40.6(2) 8_565 .
C17 U1 C18 29.68(7) . .
C9 U1 C18 177.6(3) . .
C9 U1 C18 151.1(3) 8_565 .
C16 U1 C18 48.77(9) . .
N1 U1 C15 127.4(3) 8_565 .
N1 U1 C15 73.0(3) . .
C10 U1 C15 107.4(3) . .
C10 U1 C15 138.5(3) 8_565 .
C11 U1 C15 111.4(3) . .
C17 U1 C15 24.4(2) 8_565 .
C17 U1 C15 48.64(9) . .
C9 U1 C15 129.5(3) . .
C9 U1 C15 157.0(3) 8_565 .
C16 U1 C15 29.38(7) . .
C18 U1 C15 48.50(9) . .
C1 N1 U1 178.6(10) . .
N1 C1 C3' 124.8(9) . .
N1 C1 C2' 126.6(12) . .
C3' C1 C2' 108.6(11) . .
N1 C1 C3 119.8(9) . .
C3' C1 C3 22.3(2) . .
C2' C1 C3 109.8(11) . .
N1 C1 C2 112.4(12) . .
C3' C1 C2 115.1(11) . .
C2' C1 C2 30.2(10) . .
C3 C1 C2 127.4(11) . .
C1 C2 H2A 109.5 . .
C1 C2 H2B 109.5 . .
H2A C2 H2B 109.5 . .
C1 C2 H2C 109.5 . .
H2A C2 H2C 109.5 . .
H2B C2 H2C 109.5 . .
C1 C2' H2'1 109.5 . .
C1 C2' H2'2 109.5 . .
H2'1 C2' H2'2 109.5 . .
C1 C2' H2'3 109.5 . .
H2'1 C2' H2'3 109.5 . .
H2'2 C2' H2'3 109.5 . .
C4 C3 C8 120.0 . .
C4 C3 C1 121.7(6) . .
C8 C3 C1 117.5(6) . .
C5 C4 C3 120.0 . .
C5 C4 H4 120.0 . .
C3 C4 H4 120.0 . .
C4 C5 C6 120.0 . .
C4 C5 H5 120.0 . .
C6 C5 H5 120.0 . .
F1 C6 C7 117.0(9) . .
F1 C6 C5 123.0(9) . .
C7 C6 C5 120.0 . .
C6 C7 C8 120.0 . .
C6 C7 H7 120.0 . .
C8 C7 H7 120.0 . .
C7 C8 C3 120.0 . .
C7 C8 H8 120.0 . .
C3 C8 H8 120.0 . .
C4' C3' C8' 120.0 . .
C4' C3' C1 115.9(7) . .
C8' C3' C1 123.2(7) . .
C3' C4' C5' 120.0 . .
C3' C4' H4' 120.0 . .
C5' C4' H4' 120.0 . .
C6' C5' C4' 120.0 . .
C6' C5' H5' 120.0 . .
C4' C5' H5' 120.0 . .
F1' C6' C7' 119.4(9) . .
F1' C6' C5' 120.6(9) . .
C7' C6' C5' 120.0 . .
C8' C7' C6' 120.0 . .
C8' C7' H7' 120.0 . .
C6' C7' H7' 120.0 . .
C7' C8' C3' 120.0 . .
C7' C8' H8' 120.0 . .
C3' C8' H8' 120.0 . .
C10 C9 C9 106.5(8) . 8_565
C10 C9 C12 128.1(12) . .
C9 C9 C12 125.1(8) 8_565 .
C10 C9 U1 73.2(5) . .
C9 C9 U1 74.8(3) 8_565 .
C12 C9 U1 122.3(9) . .
C11 C10 C9 110.0(12) . .
C11 C10 C13 125.2(12) . .
C9 C10 C13 124.5(13) . .
C11 C10 U1 75.7(7) . .
C9 C10 U1 76.8(6) . .
C13 C10 U1 119.1(9) . .
C10 C11 C10 107.0(14) . 8_565
C10 C11 C14 126.2(7) . .
C10 C11 C14 126.2(7) 8_565 .
C10 C11 U1 74.5(7) . .
C10 C11 U1 74.5(7) 8_565 .
C14 C11 U1 123.9(12) . .
C9 C12 H12A 109.5 . .
C9 C12 H12B 109.5 . .
H12A C12 H12B 109.5 . .
C9 C12 H12C 109.5 . .
H12A C12 H12C 109.5 . .
H12B C12 H12C 109.5 . .
C10 C13 H13A 109.5 . .
C10 C13 H13B 109.5 . .
H13A C13 H13B 109.5 . .
C10 C13 H13C 109.5 . .
H13A C13 H13C 109.5 . .
H13B C13 H13C 109.5 . .
C11 C14 H14A 109.5 . .
C11 C14 H14B 109.5 . .
H14A C14 H14B 109.5 . .
C11 C14 H14C 109.5 . .
H14A C14 H14C 109.5 . .
H14B C14 H14C 109.5 . .
C19 C15 C16 108.0 . .
C19 C15 C20 126.0 . .
C16 C15 C20 126.0 . .
C19 C15 U1 75.3(2) . .
C16 C15 U1 74.2(2) . .
C20 C15 U1 116.6(2) . .
C17 C16 C15 108.0 . .
C17 C16 C21 126.0 . .
C15 C16 C21 126.0 . .
C17 C16 U1 74.4(3) . .
C15 C16 U1 76.4(3) . .
C21 C16 U1 115.4(2) . .
C16 C17 C18 108.0 . .
C16 C17 C22 126.0 . .
C18 C17 C22 126.0 . .
C16 C17 U1 76.0(3) . .
C18 C17 U1 75.8(2) . .
C22 C17 U1 114.5(2) . .
C19 C18 C17 108.0 . .
C19 C18 C23 126.0 . .
C17 C18 C23 126.0 . .
C19 C18 U1 76.5(3) . .
C17 C18 U1 74.5(2) . .
C23 C18 U1 115.2(2) . .
C18 C19 C15 108.0 . .
C18 C19 C24 126.0 . .
C15 C19 C24 126.0 . .
C18 C19 U1 74.1(3) . .
C15 C19 U1 75.5(2) . .
C24 C19 U1 116.5(2) . .
C15 C20 H20A 109.5 . .
C15 C20 H20B 109.5 . .
H20A C20 H20B 109.5 . .
C15 C20 H20C 109.5 . .
H20A C20 H20C 109.5 . .
H20B C20 H20C 109.5 . .
C16 C21 H21A 109.5 . .
C16 C21 H21B 109.5 . .
H21A C21 H21B 109.5 . .
C16 C21 H21C 109.5 . .
H21A C21 H21C 109.5 . .
H21B C21 H21C 109.5 . .
C17 C22 H22A 109.5 . .
C17 C22 H22B 109.5 . .
H22A C22 H22B 109.5 . .
C17 C22 H22C 109.5 . .
H22A C22 H22C 109.5 . .
H22B C22 H22C 109.5 . .
C18 C23 H23A 109.5 . .
C18 C23 H23B 109.5 . .
H23A C23 H23B 109.5 . .
C18 C23 H23C 109.5 . .
H23A C23 H23C 109.5 . .
H23B C23 H23C 109.5 . .
C19 C24 H24A 109.5 . .
C19 C24 H24B 109.5 . .
H24A C24 H24B 109.5 . .
C19 C24 H24C 109.5 . .
H24A C24 H24C 109.5 . .
H24B C24 H24C 109.5 . .

loop_
_geom_bond_atom_site_label_1
_geom_bond_atom_site_label_2
_geom_bond_distance
_geom_bond_site_symmetry_2
U1 N1 2.179(9) 8_565
U1 N1 2.179(9) .
U1 C10 2.710(10) .
U1 C10 2.710(10) 8_565
U1 C11 2.726(15) .
U1 C17 2.764(6) 8_565
U1 C17 2.764(7) .
U1 C9 2.757(10) .
U1 C9 2.757(10) 8_565
U1 C16 2.785(7) .
U1 C18 2.780(7) .
U1 C15 2.814(7) .
F1 C6 1.315(14) .
F1' C6' 1.318(14) .
N1 C1 1.266(13) .
C1 C3' 1.442(12) .
C1 C2' 1.57(2) .
C1 C3 1.607(13) .
C1 C2 1.63(2) .
C2 H2A 0.9600 .
C2 H2B 0.9600 .
C2 H2C 0.9600 .
C2' H2'1 0.9600 .
C2' H2'2 0.9600 .
C2' H2'3 0.9600 .
C3 C4 1.3900 .
C3 C8 1.3900 .
C4 C5 1.3900 .
C4 H4 0.9300 .
C5 C6 1.3900 .
C5 H5 0.9300 .
C6 C7 1.3900 .
C7 C8 1.3900 .
C7 H7 0.9300 .
C8 H8 0.9300 .
C3' C4' 1.3900 .
C3' C8' 1.3900 .
C4' C5' 1.3900 .
C4' H4' 0.9300 .
C5' C6' 1.3900 .
C5' H5' 0.9300 .
C6' C7' 1.3900 .
C7' C8' 1.3900 .
C7' H7' 0.9300 .
C8' H8' 0.9300 .
C9 C10 1.419(14) .
C9 C9 1.44(3) 8_565
C9 C12 1.48(2) .
C10 C11 1.399(16) .
C10 C13 1.51(2) .
C11 C10 1.399(16) 8_565
C11 C14 1.49(3) .
C12 H12A 0.9600 .
C12 H12B 0.9600 .
C12 H12C 0.9600 .
C13 H13A 0.9600 .
C13 H13B 0.9600 .
C13 H13C 0.9600 .
C14 H14A 0.9600 .
C14 H14B 0.9600 .
C14 H14C 0.9600 .
C15 C19 1.4200 .
C15 C16 1.4200 .
C15 C20 1.5095 .
C16 C17 1.4200 .
C16 C21 1.5095 .
C17 C18 1.4200 .
C17 C22 1.5095 .
C18 C19 1.4200 .
C18 C23 1.5095 .
C19 C24 1.5095 .
C20 H20A 0.9600 .
C20 H20B 0.9600 .
C20 H20C 0.9600 .
C21 H21A 0.9600 .
C21 H21B 0.9600 .
C21 H21C 0.9600 .
C22 H22A 0.9600 .
C22 H22B 0.9600 .
C22 H22C 0.9600 .
C23 H23A 0.9600 .
C23 H23B 0.9600 .
C23 H23C 0.9600 .
C24 H24A 0.9600 .
C24 H24B 0.9600 .
C24 H24C 0.9600 .
